data_4319658
loop_
_publ_author_name
'Alexei V. Besserguenev'
'Michael H. Dickman'
'Michael T. Pope'

_publ_section_title
;
 Robust, Alkali-Stable, Triscarbonyl Metal Derivatives of Hexametalate
 Anions, [M6O19{M'(CO)3}n](8-n)- (M = Nb, Ta; M' = Mn, Re; n= 1, 2)
;
_journal_name_full 'Inorganic Chemistry'
_journal_page_first 2582
_journal_page_last 2586
_journal_paper_doi 10.1021/ic001031y
_journal_volume 40
_journal_year 2001
_chemical_formula_moiety K6[Nb6O19{Re(CO)3}2].29H2O
_chemical_formula_sum 'C6 H58 K6 Nb6 O54 Re2'
_chemical_formula_weight 2158.98
_chemical_melting_point 'decomposes before melting'
_chemical_name_common 'Potassium dirheniumhexacarbonylhexaniobate'
_chemical_name_systematic
; 
 ? 
;
_space_group_IT_number 14
_symmetry_cell_setting monoclinic
_symmetry_space_group_name_Hall '-P 2ybc'
_symmetry_space_group_name_H-M 'P 1 21/c 1'
_atom_sites_solution_hydrogens none
_atom_sites_solution_primary direct
_atom_sites_solution_secondary difmap
_audit_creation_method SHELXL-97
_cell_angle_alpha 90.00
_cell_angle_beta 108.7870(10)
_cell_angle_gamma 90.00
_cell_formula_units_Z 4
_cell_length_a 21.8666(19)
_cell_length_b 10.3085(9)
_cell_length_c 26.780(2)
_cell_measurement_reflns_used 7371
_cell_measurement_temperature 173(2)
_cell_measurement_theta_max 56.617
_cell_measurement_theta_min 4.414
_cell_volume 5714.9(8)
_computing_cell_refinement 'Bruker SMART'
_computing_data_collection 'Bruker SMART'
_computing_data_reduction 'Bruker SHELXTL'
_computing_molecular_graphics 'Bruker SHELXTL'
_computing_publication_material 'Bruker SHELXTL'
_computing_structure_refinement 'SHELXL-97 (Sheldrick, 1997)'
_computing_structure_solution 'SHELXS-97 (Sheldrick, 1990)'
_diffrn_ambient_temperature 173(2)
_diffrn_measured_fraction_theta_full 0.982
_diffrn_measured_fraction_theta_max 0.982
_diffrn_measurement_device_type SMART-CCD
_diffrn_radiation_monochromator graphite
_diffrn_radiation_source 'normal-focus sealed tube'
_diffrn_radiation_type MoK\a
_diffrn_radiation_wavelength 0.71073
_diffrn_reflns_av_R_equivalents 0.0586
_diffrn_reflns_av_sigmaI/netI 0.0449
_diffrn_reflns_limit_h_max 29
_diffrn_reflns_limit_h_min -28
_diffrn_reflns_limit_k_max 13
_diffrn_reflns_limit_k_min -13
_diffrn_reflns_limit_l_max 34
_diffrn_reflns_limit_l_min -34
_diffrn_reflns_number 62719
_diffrn_reflns_theta_full 28.32
_diffrn_reflns_theta_max 28.32
_diffrn_reflns_theta_min 2.10
_diffrn_standards_decay_% <2%
_exptl_absorpt_coefficient_mu 5.931
_exptl_absorpt_correction_T_max 0.212023
_exptl_absorpt_correction_T_min 0.097660
_exptl_absorpt_correction_type multi-scan
_exptl_absorpt_process_details SADABS
_exptl_crystal_colour colorless
_exptl_crystal_density_diffrn 2.509
_exptl_crystal_density_method 'not measured'
_exptl_crystal_description block
_exptl_crystal_F_000 4144
_exptl_crystal_size_max 0.80
_exptl_crystal_size_mid 0.40
_exptl_crystal_size_min 0.40
_refine_diff_density_max 4.536
_refine_diff_density_min -2.542
_refine_diff_density_rms 0.357
_refine_ls_extinction_method none
_refine_ls_goodness_of_fit_ref 1.090
_refine_ls_hydrogen_treatment none
_refine_ls_matrix_type full
_refine_ls_number_parameters 677
_refine_ls_number_reflns 13991
_refine_ls_number_restraints 0
_refine_ls_restrained_S_all 1.090
_refine_ls_R_factor_all 0.0648
_refine_ls_R_factor_gt 0.0574
_refine_ls_shift/su_max 0.001
_refine_ls_shift/su_mean 0.000
_refine_ls_structure_factor_coef Fsqd
_refine_ls_weighting_details 'calc w=1/[\s^2^(Fo^2^)+(0.0780P)^2^+103.0000P] where P=(Fo^2^+2Fc^2^)/3'
_refine_ls_weighting_scheme calc
_refine_ls_wR_factor_gt 0.1622
_refine_ls_wR_factor_ref 0.1676
_reflns_number_gt 12172
_reflns_number_total 13991
_reflns_threshold_expression >2sigma(I)
_cod_data_source_file ic001031y_5.cif
_cod_data_source_block cre2nb6
_cod_depositor_comments
;
The following automatic conversions were performed:

'_symmetry_cell_setting' value 'Monoclinic' changed to 'monoclinic'
according to the built-in table from CIF Core dictionary named
'cif_core.dic' version 2.4.1 from
2010-06-29.

'_exptl_absorpt_correction_type' value 'Multi-scan'
changed to 'multi-scan' according to the built-in table from CIF Core
dictionary named 'cif_core.dic' version 2.4.1 from 2010-06-29.

Automatic conversion script
Id: cif_fix_values 1646 2011-03-28 12:23:43Z adriana 
;
_cod_original_cell_volume 5714.8(9)
_cod_database_code 4319658

loop_
_symmetry_equiv_pos_as_xyz
'x, y, z'
'-x, y+1/2, -z+1/2'
'-x, -y, -z'
'x, -y-1/2, z-1/2'

loop_
_atom_site_label
_atom_site_type_symbol
_atom_site_fract_x
_atom_site_fract_y
_atom_site_fract_z
_atom_site_U_iso_or_equiv
_atom_site_adp_type
_atom_site_occupancy
_atom_site_symmetry_multiplicity
_atom_site_calc_flag
_atom_site_refinement_flags
_atom_site_disorder_assembly
_atom_site_disorder_group
Re1 Re 0.115640(15) 0.66281(3) 0.178020(12) 0.01072(9) Uani 1 1 d . . .
Re2 Re 0.297779(16) 0.66532(3) 0.415624(12) 0.01203(9) Uani 1 1 d . . .
Nb1 Nb 0.24946(3) 0.82991(6) 0.20764(3) 0.00915(14) Uani 1 1 d . . .
Nb2 Nb 0.19829(3) 0.66495(7) 0.29876(3) 0.00942(14) Uani 1 1 d . . .
Nb3 Nb 0.34365(3) 0.82999(7) 0.33141(3) 0.00967(15) Uani 1 1 d . . .
Nb4 Nb 0.38585(3) 0.65981(7) 0.24136(3) 0.01103(15) Uani 1 1 d . . .
Nb5 Nb 0.24723(3) 0.49414(7) 0.20667(3) 0.00986(14) Uani 1 1 d . . .
Nb6 Nb 0.34080(3) 0.49517(7) 0.33112(3) 0.00988(14) Uani 1 1 d . . .
K1 K 0.40881(13) 0.2816(2) 0.24123(9) 0.0319(5) Uani 1 1 d . . .
K2 K 0.37246(13) 0.1359(3) 0.09403(10) 0.0391(6) Uani 1 1 d . . .
K3 K 0.01097(18) 1.1451(4) 0.06971(16) 0.0521(12) Uani 0.834(8) 1 d P . .
K4 K 0.32044(10) 1.1605(2) 0.41706(9) 0.0154(6) Uani 0.855(8) 1 d P . .
K5 K 0.44050(11) 0.7852(2) 0.60861(9) 0.0304(5) Uani 1 1 d . . .
K6 K 0.13762(10) 1.1559(2) 0.31961(9) 0.0277(5) Uani 1 1 d . . .
K7 K 0.2945(7) 1.0253(15) 0.4212(6) 0.027(4) Uiso 0.145(8) 1 d P . .
K8 K 0.1169(7) 1.0326(14) 0.1746(6) 0.032(4) Uiso 0.166(8) 1 d P . .
O1C O 0.2920(3) 0.6626(5) 0.2698(2) 0.0101(11) Uani 1 1 d . . .
O1T O 0.4525(3) 0.6565(6) 0.2188(3) 0.0189(13) Uani 1 1 d . . .
O2T O 0.3778(3) 0.9526(6) 0.3774(2) 0.0156(12) Uani 1 1 d . . .
O3T O 0.2095(3) 0.3748(6) 0.1590(2) 0.0180(12) Uani 1 1 d . . .
O4T O 0.1282(3) 0.6650(6) 0.3183(2) 0.0141(12) Uani 1 1 d . . .
O5T O 0.3753(3) 0.3742(6) 0.3791(2) 0.0158(12) Uani 1 1 d . . .
O6T O 0.2144(3) 0.9523(6) 0.1612(2) 0.0164(12) Uani 1 1 d . . .
O1B O 0.3286(3) 0.7927(6) 0.1945(2) 0.0140(11) Uani 1 1 d . . .
O2B O 0.2889(3) 0.3937(5) 0.2706(2) 0.0123(11) Uani 1 1 d . . .
O3B O 0.3277(3) 0.5244(6) 0.1949(2) 0.0137(11) Uani 1 1 d . . .
O4B O 0.4083(3) 0.7950(6) 0.2985(2) 0.0124(11) Uani 1 1 d . . .
O5B O 0.4064(3) 0.5255(6) 0.2985(2) 0.0146(11) Uani 1 1 d . . .
O6B O 0.2910(3) 0.9294(5) 0.2712(2) 0.0116(11) Uani 1 1 d . . .
O7B O 0.2099(3) 0.6631(5) 0.1682(2) 0.0129(11) Uani 1 1 d . . .
O8B O 0.2579(3) 0.7939(6) 0.3481(2) 0.0111(10) Uani 1 1 d . . .
O9B O 0.2557(3) 0.5348(5) 0.3482(2) 0.0115(11) Uani 1 1 d . . .
O10B O 0.1751(3) 0.7922(6) 0.2387(2) 0.0109(10) Uani 1 1 d . . .
O11B O 0.1743(3) 0.5349(5) 0.2392(2) 0.0111(11) Uani 1 1 d . . .
O12B O 0.3683(3) 0.6630(5) 0.3739(2) 0.0119(11) Uani 1 1 d . . .
O1CO O -0.0041(3) 0.6626(7) 0.2136(3) 0.0273(16) Uani 1 1 d . . .
O2CO O 0.0542(3) 0.4483(7) 0.0985(3) 0.0258(15) Uani 1 1 d . . .
O3CO O 0.1820(4) 0.6705(9) 0.4552(3) 0.039(2) Uani 1 1 d . . .
O4CO O 0.3683(4) 0.4648(8) 0.4980(3) 0.0319(17) Uani 1 1 d . . .
O5CO O 0.0517(3) 0.8707(8) 0.0970(3) 0.0299(16) Uani 1 1 d . . .
O6CO O 0.3648(4) 0.8683(8) 0.4978(3) 0.0326(17) Uani 1 1 d . . .
O1W O 0.2214(4) 1.3353(6) 0.4069(3) 0.0259(15) Uani 1 1 d . . .
O2W O 0.1261(4) 1.1541(7) 0.1509(3) 0.0199(17) Uani 0.834(8) 1 d P . .
O3W O 0.0576(5) 0.3672(12) -0.0309(4) 0.055(3) Uani 1 1 d . . .
O4W O 0.2551(3) 1.1611(6) 0.3072(3) 0.0232(14) Uani 1 1 d . . .
O5W O 0.4275(3) 0.1756(7) 0.3380(3) 0.0237(14) Uani 1 1 d . . .
O6W O 0.3622(4) 0.9994(8) 0.6043(3) 0.0329(17) Uani 1 1 d . . .
O7W O 0.4027(5) 1.1771(8) 0.5188(4) 0.046(2) Uani 1 1 d . . .
O8W O 0.0247(5) 0.7723(12) 0.3451(4) 0.064(3) Uani 1 1 d . . .
O9W O 0.2435(4) 0.1426(8) 0.0191(3) 0.0361(18) Uani 1 1 d . . .
O10W O 0.2457(4) 0.9846(10) 0.5181(4) 0.046(2) Uani 1 1 d . . .
O11W O 0.0932(4) 1.3187(10) 0.4006(5) 0.057(3) Uani 1 1 d . . .
O12W O 0.2195(3) 0.9870(6) 0.4055(3) 0.0253(14) Uani 1 1 d . . .
O13W O 0.1739(4) 0.3345(8) 0.0482(3) 0.0368(19) Uani 1 1 d . . .
O14W O 0.3013(4) 0.1755(7) 0.1622(3) 0.0296(16) Uani 1 1 d . . .
O15W O 0.4546(4) 0.3175(8) 0.1592(3) 0.0336(17) Uani 1 1 d . . .
O16W O -0.1833(4) 1.0527(9) -0.0556(3) 0.0379(19) Uani 1 1 d . . .
O17W O 0.3305(4) 0.8698(9) 0.0952(3) 0.0385(19) Uani 1 1 d . . .
O18W O -0.0496(4) 1.3428(8) 0.0017(3) 0.0337(18) Uani 1 1 d . . .
O19W O 0.5042(4) 1.3628(8) 0.5576(3) 0.0340(17) Uani 1 1 d . . .
O20W O 0.1785(4) 0.8173(9) 0.5601(3) 0.041(2) Uani 1 1 d . . .
O21W O 0.0945(4) 1.0092(8) 0.2293(4) 0.0271(19) Uani 0.834(8) 1 d P . .
O22W O 0.0905(4) 0.9948(10) 0.3886(4) 0.047(2) Uani 1 1 d . . .
O23W O 0.4669(4) 0.5423(9) 0.6509(4) 0.046(2) Uani 1 1 d . . .
O24W O -0.0678(5) 0.9598(12) 0.0067(4) 0.064(3) Uani 1 1 d . . .
O25W O -0.0362(5) 0.9648(10) 0.1838(4) 0.056(3) Uani 1 1 d . . .
O26W O 0.4333(4) 0.4832(7) 0.7394(3) 0.0354(18) Uani 1 1 d . . .
O27W O 0.0862(4) 1.3395(8) 0.2417(4) 0.047(2) Uani 1 1 d . . .
O28W O 0.4994(4) 1.0206(9) 0.4474(4) 0.060(3) Uani 1 1 d . . .
O29W O 0.4975(5) 0.3412(15) 0.4518(4) 0.080(5) Uani 1 1 d . . .
C1 C 0.0772(4) 0.5316(8) 0.1281(4) 0.0183(17) Uani 1 1 d . . .
C2 C 0.0766(4) 0.7906(9) 0.1271(4) 0.0197(18) Uani 1 1 d . . .
C3 C 0.2244(4) 0.6663(8) 0.4406(4) 0.0197(18) Uani 1 1 d . . .
C4 C 0.3392(4) 0.7938(9) 0.4665(4) 0.0191(17) Uani 1 1 d . . .
C5 C 0.3402(4) 0.5390(9) 0.4663(4) 0.0194(18) Uani 1 1 d . . .
C6 C 0.0402(4) 0.6630(8) 0.1992(3) 0.0129(15) Uani 1 1 d . . .

loop_
_atom_site_aniso_label
_atom_site_aniso_U_11
_atom_site_aniso_U_22
_atom_site_aniso_U_33
_atom_site_aniso_U_23
_atom_site_aniso_U_13
_atom_site_aniso_U_12
Re1 0.00817(15) 0.01389(16) 0.01050(16) 0.00021(11) 0.00354(11) 0.00023(10)
Re2 0.01357(16) 0.01474(16) 0.00893(16) 0.00033(11) 0.00523(12) 0.00134(11)
Nb1 0.0082(3) 0.0114(3) 0.0089(3) 0.0009(2) 0.0042(2) -0.0001(2)
Nb2 0.0081(3) 0.0122(3) 0.0095(3) 0.0003(2) 0.0050(2) -0.0003(2)
Nb3 0.0078(3) 0.0111(3) 0.0104(3) -0.0003(2) 0.0033(3) -0.0006(2)
Nb4 0.0093(3) 0.0143(3) 0.0119(3) -0.0001(2) 0.0068(3) 0.0002(2)
Nb5 0.0104(3) 0.0105(3) 0.0099(3) -0.0010(2) 0.0051(2) 0.0001(2)
Nb6 0.0098(3) 0.0102(3) 0.0107(3) 0.0003(2) 0.0047(2) 0.0011(2)
K1 0.0474(14) 0.0310(11) 0.0194(10) 0.0002(9) 0.0137(9) 0.0057(10)
K2 0.0346(13) 0.0606(16) 0.0237(11) -0.0108(11) 0.0117(10) -0.0100(12)
K3 0.0392(19) 0.0453(19) 0.054(2) 0.0126(16) -0.0096(16) 0.0025(14)
K4 0.0149(10) 0.0162(10) 0.0173(11) -0.0014(8) 0.0082(8) -0.0002(7)
K5 0.0264(11) 0.0378(12) 0.0269(11) -0.0009(9) 0.0087(9) 0.0030(9)
K6 0.0179(9) 0.0366(12) 0.0286(11) 0.0020(9) 0.0075(8) 0.0010(8)
O1C 0.007(2) 0.013(3) 0.010(3) -0.002(2) 0.001(2) 0.0006(19)
O1T 0.018(3) 0.022(3) 0.022(3) -0.003(2) 0.013(3) -0.001(2)
O2T 0.014(3) 0.018(3) 0.016(3) -0.006(2) 0.005(2) -0.002(2)
O3T 0.018(3) 0.019(3) 0.017(3) -0.003(2) 0.005(2) 0.000(2)
O4T 0.018(3) 0.018(3) 0.009(3) -0.001(2) 0.009(2) 0.001(2)
O5T 0.014(3) 0.013(3) 0.019(3) -0.001(2) 0.003(2) 0.001(2)
O6T 0.019(3) 0.017(3) 0.014(3) 0.006(2) 0.006(2) 0.003(2)
O1B 0.018(3) 0.013(3) 0.013(3) 0.001(2) 0.008(2) -0.001(2)
O2B 0.015(3) 0.011(3) 0.013(3) 0.002(2) 0.006(2) 0.002(2)
O3B 0.013(3) 0.018(3) 0.014(3) -0.001(2) 0.009(2) 0.001(2)
O4B 0.009(2) 0.014(3) 0.015(3) -0.003(2) 0.005(2) -0.004(2)
O5B 0.010(3) 0.018(3) 0.017(3) 0.001(2) 0.006(2) 0.003(2)
O6B 0.014(3) 0.009(2) 0.013(3) 0.002(2) 0.006(2) 0.001(2)
O7B 0.013(3) 0.016(3) 0.010(3) -0.002(2) 0.005(2) -0.002(2)
O8B 0.010(3) 0.015(3) 0.009(3) 0.000(2) 0.005(2) 0.000(2)
O9B 0.010(3) 0.011(3) 0.014(3) 0.001(2) 0.005(2) -0.002(2)
O10B 0.006(2) 0.016(3) 0.012(3) -0.004(2) 0.005(2) 0.000(2)
O11B 0.013(3) 0.011(3) 0.009(3) 0.004(2) 0.004(2) 0.000(2)
O12B 0.019(3) 0.011(3) 0.007(3) 0.002(2) 0.006(2) 0.004(2)
O1CO 0.010(3) 0.039(4) 0.036(4) 0.003(3) 0.011(3) 0.003(3)
O2CO 0.022(3) 0.027(3) 0.024(4) -0.010(3) 0.002(3) -0.007(3)
O3CO 0.034(4) 0.061(6) 0.031(4) 0.004(4) 0.024(4) -0.004(4)
O4CO 0.041(4) 0.035(4) 0.023(4) 0.014(3) 0.015(3) 0.011(3)
O5CO 0.023(4) 0.035(4) 0.026(4) 0.015(3) 0.001(3) 0.008(3)
O6CO 0.035(4) 0.038(4) 0.025(4) -0.013(3) 0.009(3) -0.008(3)
O1W 0.027(4) 0.023(3) 0.032(4) 0.005(3) 0.016(3) 0.003(3)
O2W 0.011(3) 0.014(3) 0.035(5) 0.005(3) 0.009(3) 0.002(3)
O3W 0.039(5) 0.092(8) 0.034(5) -0.001(5) 0.011(4) 0.005(5)
O4W 0.029(4) 0.018(3) 0.029(4) -0.002(3) 0.017(3) 0.000(3)
O5W 0.021(3) 0.028(3) 0.026(4) 0.001(3) 0.013(3) 0.003(3)
O6W 0.033(4) 0.047(5) 0.025(4) -0.002(3) 0.017(3) -0.007(3)
O7W 0.056(6) 0.039(5) 0.034(5) 0.007(4) 0.000(4) -0.006(4)
O8W 0.036(5) 0.085(8) 0.069(7) -0.041(6) 0.016(5) 0.003(5)
O9W 0.026(4) 0.051(5) 0.034(4) -0.002(4) 0.014(3) 0.000(3)
O10W 0.036(4) 0.062(6) 0.043(5) 0.002(4) 0.019(4) 0.005(4)
O11W 0.024(4) 0.060(6) 0.082(8) 0.023(5) 0.007(4) -0.006(4)
O12W 0.029(4) 0.020(3) 0.032(4) -0.005(3) 0.016(3) 0.001(3)
O13W 0.038(5) 0.044(5) 0.030(4) -0.003(3) 0.013(4) 0.006(3)
O14W 0.027(4) 0.029(4) 0.036(4) -0.002(3) 0.013(3) -0.001(3)
O15W 0.029(4) 0.041(4) 0.030(4) 0.000(3) 0.009(3) 0.001(3)
O16W 0.048(5) 0.054(5) 0.014(3) -0.001(3) 0.013(3) -0.011(4)
O17W 0.031(4) 0.062(5) 0.028(4) 0.011(4) 0.016(3) 0.000(4)
O18W 0.031(4) 0.039(4) 0.029(4) 0.000(3) 0.007(3) 0.000(3)
O19W 0.022(4) 0.046(5) 0.027(4) 0.001(3) -0.002(3) 0.001(3)
O20W 0.043(5) 0.060(6) 0.021(4) -0.004(4) 0.013(3) -0.002(4)
O21W 0.022(4) 0.018(4) 0.039(5) -0.004(3) 0.007(3) 0.013(3)
O22W 0.026(4) 0.060(6) 0.054(6) 0.001(5) 0.014(4) 0.000(4)
O23W 0.024(4) 0.059(6) 0.048(5) 0.015(4) 0.003(4) 0.009(4)
O24W 0.055(6) 0.080(8) 0.053(6) 0.019(6) 0.011(5) 0.017(6)
O25W 0.045(5) 0.054(6) 0.068(7) -0.023(5) 0.018(5) 0.006(4)
O26W 0.046(5) 0.024(4) 0.042(5) 0.006(3) 0.022(4) 0.022(3)
O27W 0.037(5) 0.039(5) 0.063(6) 0.023(4) 0.012(4) -0.006(4)
O28W 0.036(5) 0.043(5) 0.073(7) 0.021(5) -0.021(5) -0.015(4)
O29W 0.032(5) 0.168(14) 0.031(5) -0.023(6) -0.002(4) 0.028(6)
C1 0.012(4) 0.016(4) 0.026(5) 0.003(3) 0.006(3) -0.001(3)
C2 0.019(4) 0.016(4) 0.025(5) -0.004(4) 0.009(4) 0.001(3)
C3 0.019(4) 0.021(4) 0.021(5) 0.007(3) 0.009(4) 0.002(3)
C4 0.012(4) 0.024(4) 0.021(4) 0.001(4) 0.006(3) 0.001(3)
C5 0.015(4) 0.025(4) 0.019(4) -0.001(4) 0.009(3) 0.005(3)
C6 0.008(3) 0.016(4) 0.013(4) -0.001(3) 0.002(3) 0.001(3)

loop_
_atom_type_symbol
_atom_type_description
_atom_type_scat_dispersion_real
_atom_type_scat_dispersion_imag
_atom_type_scat_source
C C 0.0033 0.0016 'International Tables Vol C Tables 4.2.6.8 and 6.1.1.4'
H H 0.0000 0.0000 'International Tables Vol C Tables 4.2.6.8 and 6.1.1.4'
O O 0.0106 0.0060 'International Tables Vol C Tables 4.2.6.8 and 6.1.1.4'
K K 0.2009 0.2494 'International Tables Vol C Tables 4.2.6.8 and 6.1.1.4'
Nb Nb -2.0727 0.6215 'International Tables Vol C Tables 4.2.6.8 and 6.1.1.4'
Re Re -1.0185 7.2310 'International Tables Vol C Tables 4.2.6.8 and 6.1.1.4'

loop_
_geom_angle_atom_site_label_1
_geom_angle_atom_site_label_2
_geom_angle_atom_site_label_3
_geom_angle
_geom_angle_site_symmetry_1
_geom_angle_site_symmetry_3
_geom_angle_publ_flag
C2 Re1 C1 89.6(4) . . ?
C2 Re1 C6 88.9(4) . . ?
C1 Re1 C6 88.9(4) . . ?
C2 Re1 O7B 98.0(3) . . ?
C1 Re1 O7B 97.9(3) . . ?
C6 Re1 O7B 170.3(3) . . ?
C2 Re1 O11B 170.9(3) . . ?
C1 Re1 O11B 96.8(3) . . ?
C6 Re1 O11B 97.7(3) . . ?
O7B Re1 O11B 74.8(2) . . ?
C2 Re1 O10B 97.7(3) . . ?
C1 Re1 O10B 169.8(3) . . ?
C6 Re1 O10B 98.2(3) . . ?
O7B Re1 O10B 74.1(2) . . ?
O11B Re1 O10B 75.2(2) . . ?
C2 Re1 Nb2 135.3(3) . . ?
C1 Re1 Nb2 134.8(3) . . ?
C6 Re1 Nb2 87.7(2) . . ?
O7B Re1 Nb2 82.58(16) . . ?
O11B Re1 Nb2 39.38(15) . . ?
O10B Re1 Nb2 39.15(15) . . ?
C2 Re1 Nb5 134.9(3) . . ?
C1 Re1 Nb5 86.7(3) . . ?
C6 Re1 Nb5 135.9(2) . . ?
O7B Re1 Nb5 38.65(15) . . ?
O11B Re1 Nb5 39.68(15) . . ?
O10B Re1 Nb5 83.15(14) . . ?
Nb2 Re1 Nb5 65.710(18) . . ?
C2 Re1 Nb1 88.2(3) . . ?
C1 Re1 Nb1 134.9(3) . . ?
C6 Re1 Nb1 136.0(2) . . ?
O7B Re1 Nb1 38.14(15) . . ?
O11B Re1 Nb1 82.63(15) . . ?
O10B Re1 Nb1 39.03(14) . . ?
Nb2 Re1 Nb1 64.832(18) . . ?
Nb5 Re1 Nb1 64.342(19) . . ?
C2 Re1 K8 44.9(3) . . ?
C1 Re1 K8 134.5(3) . . ?
C6 Re1 K8 91.1(3) . . ?
O7B Re1 K8 88.9(3) . . ?
O11B Re1 K8 128.2(3) . . ?
O10B Re1 K8 53.0(3) . . ?
Nb2 Re1 K8 90.7(2) . . ?
Nb5 Re1 K8 122.0(2) . . ?
Nb1 Re1 K8 57.7(2) . . ?
C5 Re2 C4 87.4(4) . . ?
C5 Re2 C3 91.4(4) . . ?
C4 Re2 C3 90.3(4) . . ?
C5 Re2 O12B 95.5(3) . . ?
C4 Re2 O12B 97.0(3) . . ?
C3 Re2 O12B 170.1(3) . . ?
C5 Re2 O8B 169.5(3) . . ?
C4 Re2 O8B 98.1(3) . . ?
C3 Re2 O8B 97.4(3) . . ?
O12B Re2 O8B 75.1(2) . . ?
C5 Re2 O9B 98.4(3) . . ?
C4 Re2 O9B 170.8(3) . . ?
C3 Re2 O9B 96.5(3) . . ?
O12B Re2 O9B 75.5(2) . . ?
O8B Re2 O9B 75.0(2) . . ?
C5 Re2 Nb2 136.5(3) . . ?
C4 Re2 Nb2 136.1(3) . . ?
C3 Re2 Nb2 87.7(3) . . ?
O12B Re2 Nb2 82.43(15) . . ?
O8B Re2 Nb2 39.00(15) . . ?
O9B Re2 Nb2 38.78(14) . . ?
C5 Re2 Nb3 132.2(3) . . ?
C4 Re2 Nb3 87.2(3) . . ?
C3 Re2 Nb3 136.1(3) . . ?
O12B Re2 Nb3 38.43(14) . . ?
O8B Re2 Nb3 40.02(14) . . ?
O9B Re2 Nb3 83.67(14) . . ?
Nb2 Re2 Nb3 65.286(19) . . ?
C5 Re2 Nb6 86.7(3) . . ?
C4 Re2 Nb6 134.3(3) . . ?
C3 Re2 Nb6 135.1(3) . . ?
O12B Re2 Nb6 38.81(15) . . ?
O8B Re2 Nb6 83.02(15) . . ?
O9B Re2 Nb6 39.93(14) . . ?
Nb2 Re2 Nb6 64.672(19) . . ?
Nb3 Re2 Nb6 64.571(19) . . ?
C5 Re2 K7 132.0(4) . . ?
C4 Re2 K7 44.6(4) . . ?
C3 Re2 K7 87.3(4) . . ?
O12B Re2 K7 93.3(3) . . ?
O8B Re2 K7 54.5(3) . . ?
O9B Re2 K7 129.4(3) . . ?
Nb2 Re2 K7 91.4(2) . . ?
Nb3 Re2 K7 61.1(2) . . ?
Nb6 Re2 K7 125.7(2) . . ?
O6T Nb1 O1B 103.1(3) . . ?
O6T Nb1 O6B 102.4(3) . . ?
O1B Nb1 O6B 94.2(2) . . ?
O6T Nb1 O7B 102.8(3) . . ?
O1B Nb1 O7B 89.7(2) . . ?
O6B Nb1 O7B 153.0(2) . . ?
O6T Nb1 O10B 101.3(3) . . ?
O1B Nb1 O10B 154.6(2) . . ?
O6B Nb1 O10B 87.3(2) . . ?
O7B Nb1 O10B 78.2(2) . . ?
O6T Nb1 O1C 177.5(2) . . ?
O1B Nb1 O1C 79.1(2) . . ?
O6B Nb1 O1C 78.5(2) . . ?
O7B Nb1 O1C 76.0(2) . . ?
O10B Nb1 O1C 76.4(2) . . ?
O6T Nb1 Re1 93.1(2) . . ?
O1B Nb1 Re1 129.98(18) . . ?
O6B Nb1 Re1 128.31(17) . . ?
O7B Nb1 Re1 40.40(17) . . ?
O10B Nb1 Re1 41.11(15) . . ?
O1C Nb1 Re1 84.53(13) . . ?
O6T Nb1 Nb3 134.3(2) . . ?
O1B Nb1 Nb3 82.87(18) . . ?
O6B Nb1 Nb3 32.16(16) . . ?
O7B Nb1 Nb3 122.72(17) . . ?
O10B Nb1 Nb3 85.07(15) . . ?
O1C Nb1 Nb3 46.82(13) . . ?
Re1 Nb1 Nb3 117.77(2) . . ?
O6T Nb1 Nb4 135.8(2) . . ?
O1B Nb1 Nb4 32.72(17) . . ?
O6B Nb1 Nb4 85.15(16) . . ?
O7B Nb1 Nb4 83.74(17) . . ?
O10B Nb1 Nb4 122.65(16) . . ?
O1C Nb1 Nb4 46.42(14) . . ?
Re1 Nb1 Nb4 116.30(2) . . ?
Nb3 Nb1 Nb4 60.71(2) . . ?
O6T Nb1 K8 41.2(3) . . ?
O1B Nb1 K8 144.0(3) . . ?
O6B Nb1 K8 91.3(3) . . ?
O7B Nb1 K8 101.2(3) . . ?
O10B Nb1 K8 61.1(3) . . ?
O1C Nb1 K8 136.7(3) . . ?
Re1 Nb1 K8 69.1(2) . . ?
Nb3 Nb1 K8 117.4(2) . . ?
Nb4 Nb1 K8 174.6(2) . . ?
O4T Nb2 O10B 102.5(2) . . ?
O4T Nb2 O9B 102.8(2) . . ?
O10B Nb2 O9B 154.6(2) . . ?
O4T Nb2 O11B 101.8(3) . . ?
O10B Nb2 O11B 82.3(2) . . ?
O9B Nb2 O11B 91.5(2) . . ?
O4T Nb2 O8B 104.1(2) . . ?
O10B Nb2 O8B 92.1(2) . . ?
O9B Nb2 O8B 82.8(2) . . ?
O11B Nb2 O8B 154.2(2) . . ?
O4T Nb2 O1C 178.4(2) . . ?
O10B Nb2 O1C 76.7(2) . . ?
O9B Nb2 O1C 77.9(2) . . ?
O11B Nb2 O1C 76.8(2) . . ?
O8B Nb2 O1C 77.4(2) . . ?
O4T Nb2 Re1 92.20(19) . . ?
O10B Nb2 Re1 43.19(16) . . ?
O9B Nb2 Re1 134.31(16) . . ?
O11B Nb2 Re1 42.97(15) . . ?
O8B Nb2 Re1 135.14(16) . . ?
O1C Nb2 Re1 86.34(13) . . ?
O4T Nb2 Re2 95.3(2) . . ?
O10B Nb2 Re2 134.59(16) . . ?
O9B Nb2 Re2 43.22(16) . . ?
O11B Nb2 Re2 134.33(16) . . ?
O8B Nb2 Re2 42.76(16) . . ?
O1C Nb2 Re2 86.20(13) . . ?
Re1 Nb2 Re2 172.53(3) . . ?
O2T Nb3 O4B 104.3(3) . . ?
O2T Nb3 O6B 101.9(3) . . ?
O4B Nb3 O6B 92.6(2) . . ?
O2T Nb3 O12B 103.9(3) . . ?
O4B Nb3 O12B 89.8(2) . . ?
O6B Nb3 O12B 152.6(2) . . ?
O2T Nb3 O8B 100.7(3) . . ?
O4B Nb3 O8B 154.6(2) . . ?
O6B Nb3 O8B 86.4(2) . . ?
O12B Nb3 O8B 79.9(2) . . ?
O2T Nb3 O1C 177.0(2) . . ?
O4B Nb3 O1C 78.7(2) . . ?
O6B Nb3 O1C 77.7(2) . . ?
O12B Nb3 O1C 76.0(2) . . ?
O8B Nb3 O1C 76.3(2) . . ?
O2T Nb3 Re2 92.6(2) . . ?
O4B Nb3 Re2 131.32(18) . . ?
O6B Nb3 Re2 128.43(17) . . ?
O12B Nb3 Re2 41.54(16) . . ?
O8B Nb3 Re2 42.07(15) . . ?
O1C Nb3 Re2 85.34(14) . . ?
O2T Nb3 Nb1 133.9(2) . . ?
O4B Nb3 Nb1 81.52(17) . . ?
O6B Nb3 Nb1 32.17(17) . . ?
O12B Nb3 Nb1 121.97(16) . . ?
O8B Nb3 Nb1 84.37(15) . . ?
O1C Nb3 Nb1 45.98(13) . . ?
Re2 Nb3 Nb1 117.95(2) . . ?
O2T Nb3 Nb4 136.9(2) . . ?
O4B Nb3 Nb4 32.63(16) . . ?
O6B Nb3 Nb4 84.62(17) . . ?
O12B Nb3 Nb4 82.84(16) . . ?
O8B Nb3 Nb4 122.30(16) . . ?
O1C Nb3 Nb4 46.07(13) . . ?
Re2 Nb3 Nb4 116.60(2) . . ?
Nb1 Nb3 Nb4 60.13(2) . . ?
O2T Nb3 K7 43.2(3) . . ?
O4B Nb3 K7 147.3(3) . . ?
O6B Nb3 K7 92.0(3) . . ?
O12B Nb3 K7 100.6(3) . . ?
O8B Nb3 K7 58.0(3) . . ?
O1C Nb3 K7 133.8(3) . . ?
Re2 Nb3 K7 66.2(2) . . ?
Nb1 Nb3 K7 117.0(2) . . ?
Nb4 Nb3 K7 176.5(2) . . ?
O1T Nb4 O1B 102.6(3) . . ?
O1T Nb4 O5B 104.1(3) . . ?
O1B Nb4 O5B 153.2(2) . . ?
O1T Nb4 O4B 104.5(3) . . ?
O1B Nb4 O4B 87.3(2) . . ?
O5B Nb4 O4B 87.6(3) . . ?
O1T Nb4 O3B 101.7(3) . . ?
O1B Nb4 O3B 86.8(2) . . ?
O5B Nb4 O3B 86.3(2) . . ?
O4B Nb4 O3B 153.8(2) . . ?
O1T Nb4 O1C 178.3(3) . . ?
O1B Nb4 O1C 76.5(2) . . ?
O5B Nb4 O1C 76.8(2) . . ?
O4B Nb4 O1C 77.0(2) . . ?
O3B Nb4 O1C 76.8(2) . . ?
O1T Nb4 Nb1 133.7(2) . . ?
O1B Nb4 Nb1 31.10(17) . . ?
O5B Nb4 Nb1 122.17(16) . . ?
O4B Nb4 Nb1 79.58(16) . . ?
O3B Nb4 Nb1 82.27(16) . . ?
O1C Nb4 Nb1 45.43(13) . . ?
O1T Nb4 Nb5 132.6(2) . . ?
O1B Nb4 Nb5 81.23(17) . . ?
O5B Nb4 Nb5 79.60(17) . . ?
O4B Nb4 Nb5 122.95(16) . . ?
O3B Nb4 Nb5 30.86(16) . . ?
O1C Nb4 Nb5 45.94(13) . . ?
Nb1 Nb4 Nb5 62.59(2) . . ?
O1T Nb4 Nb6 135.3(2) . . ?
O1B Nb4 Nb6 121.98(17) . . ?
O5B Nb4 Nb6 31.24(16) . . ?
O4B Nb4 Nb6 82.02(17) . . ?
O3B Nb4 Nb6 79.57(16) . . ?
O1C Nb4 Nb6 45.53(13) . . ?
Nb1 Nb4 Nb6 90.96(2) . . ?
Nb5 Nb4 Nb6 59.25(2) . . ?
O1T Nb4 Nb3 135.5(2) . . ?
O1B Nb4 Nb3 80.30(17) . . ?
O5B Nb4 Nb3 81.81(17) . . ?
O4B Nb4 Nb3 31.12(16) . . ?
O3B Nb4 Nb3 122.70(16) . . ?
O1C Nb4 Nb3 45.91(13) . . ?
Nb1 Nb4 Nb3 59.15(2) . . ?
Nb5 Nb4 Nb3 91.85(2) . . ?
Nb6 Nb4 Nb3 62.20(2) . . ?
O1T Nb4 K1 81.9(2) . . ?
O1B Nb4 K1 137.08(17) . . ?
O5B Nb4 K1 47.05(17) . . ?
O4B Nb4 K1 133.51(17) . . ?
O3B Nb4 K1 50.98(17) . . ?
O1C Nb4 K1 97.71(13) . . ?
Nb1 Nb4 K1 128.80(4) . . ?
Nb5 Nb4 K1 66.25(4) . . ?
Nb6 Nb4 K1 64.15(4) . . ?
Nb3 Nb4 K1 125.87(4) . . ?
O1T Nb4 K5 37.1(2) . 4_575 ?
O1B Nb4 K5 70.27(17) . 4_575 ?
O5B Nb4 K5 134.02(17) . 4_575 ?
O4B Nb4 K5 119.43(17) . 4_575 ?
O3B Nb4 K5 82.24(16) . 4_575 ?
O1C Nb4 K5 141.39(14) . 4_575 ?
Nb1 Nb4 K5 100.16(4) . 4_575 ?
Nb5 Nb4 K5 108.57(4) . 4_575 ?
Nb6 Nb4 K5 157.17(4) . 4_575 ?
Nb3 Nb4 K5 140.44(4) . 4_575 ?
K1 Nb4 K5 93.60(5) . 4_575 ?
O3T Nb5 O3B 103.6(3) . . ?
O3T Nb5 O2B 103.9(3) . . ?
O3B Nb5 O2B 92.1(2) . . ?
O3T Nb5 O7B 102.1(3) . . ?
O3B Nb5 O7B 91.0(2) . . ?
O2B Nb5 O7B 152.3(2) . . ?
O3T Nb5 O11B 101.4(3) . . ?
O3B Nb5 O11B 154.5(2) . . ?
O2B Nb5 O11B 86.9(2) . . ?
O7B Nb5 O11B 78.7(2) . . ?
O3T Nb5 O1C 176.4(2) . . ?
O3B Nb5 O1C 79.0(2) . . ?
O2B Nb5 O1C 78.3(2) . . ?
O7B Nb5 O1C 75.3(2) . . ?
O11B Nb5 O1C 75.8(2) . . ?
O3T Nb5 Re1 91.7(2) . . ?
O3B Nb5 Re1 132.00(18) . . ?
O2B Nb5 Re1 128.32(17) . . ?
O7B Nb5 Re1 41.04(17) . . ?
O11B Nb5 Re1 41.52(15) . . ?
O1C Nb5 Re1 84.71(13) . . ?
O3T Nb5 Nb6 136.2(2) . . ?
O3B Nb5 Nb6 82.04(18) . . ?
O2B Nb5 Nb6 32.43(17) . . ?
O7B Nb5 Nb6 121.38(16) . . ?
O11B Nb5 Nb6 83.53(15) . . ?
O1C Nb5 Nb6 46.17(13) . . ?
Re1 Nb5 Nb6 116.89(2) . . ?
O3T Nb5 Nb4 136.5(2) . . ?
O3B Nb5 Nb4 32.92(17) . . ?
O2B Nb5 Nb4 84.37(17) . . ?
O7B Nb5 Nb4 83.39(16) . . ?
O11B Nb5 Nb4 121.82(16) . . ?
O1C Nb5 Nb4 46.13(13) . . ?
Re1 Nb5 Nb4 116.70(3) . . ?
Nb6 Nb5 Nb4 60.38(2) . . ?
O3T Nb5 K1 87.6(2) . . ?
O3B Nb5 K1 48.43(18) . . ?
O2B Nb5 K1 51.72(17) . . ?
O7B Nb5 K1 139.34(17) . . ?
O11B Nb5 K1 138.46(15) . . ?
O1C Nb5 K1 95.97(13) . . ?
Re1 Nb5 K1 179.29(4) . . ?
Nb6 Nb5 K1 63.55(4) . . ?
Nb4 Nb5 K1 63.98(4) . . ?
O5T Nb6 O5B 103.7(3) . . ?
O5T Nb6 O2B 102.8(3) . . ?
O5B Nb6 O2B 91.7(2) . . ?
O5T Nb6 O12B 102.0(2) . . ?
O5B Nb6 O12B 89.4(2) . . ?
O2B Nb6 O12B 154.1(2) . . ?
O5T Nb6 O9B 100.4(3) . . ?
O5B Nb6 O9B 155.4(2) . . ?
O2B Nb6 O9B 88.0(2) . . ?
O12B Nb6 O9B 80.5(2) . . ?
O5T Nb6 O1C 177.0(2) . . ?
O5B Nb6 O1C 78.7(2) . . ?
O2B Nb6 O1C 78.8(2) . . ?
O12B Nb6 O1C 76.1(2) . . ?
O9B Nb6 O1C 77.1(2) . . ?
O5T Nb6 Re2 91.5(2) . . ?
O5B Nb6 Re2 130.91(18) . . ?
O2B Nb6 Re2 130.42(17) . . ?
O12B Nb6 Re2 41.55(16) . . ?
O9B Nb6 Re2 42.47(15) . . ?
O1C Nb6 Re2 85.55(13) . . ?
O5T Nb6 Nb5 135.1(2) . . ?
O5B Nb6 Nb5 81.57(17) . . ?
O2B Nb6 Nb5 32.45(16) . . ?
O12B Nb6 Nb5 122.72(16) . . ?
O9B Nb6 Nb5 85.14(16) . . ?
O1C Nb6 Nb5 46.59(13) . . ?
Re2 Nb6 Nb5 118.87(2) . . ?
O5T Nb6 Nb4 136.3(2) . . ?
O5B Nb6 Nb4 32.61(17) . . ?
O2B Nb6 Nb4 84.39(17) . . ?
O12B Nb6 Nb4 82.69(16) . . ?
O9B Nb6 Nb4 123.12(15) . . ?
O1C Nb6 Nb4 46.14(14) . . ?
Re2 Nb6 Nb4 116.60(2) . . ?
Nb5 Nb6 Nb4 60.37(2) . . ?
O5T Nb6 K1 83.8(2) . . ?
O5B Nb6 K1 47.50(18) . . ?
O2B Nb6 K1 54.56(17) . . ?
O12B Nb6 K1 136.02(17) . . ?
O9B Nb6 K1 142.02(16) . . ?
O1C Nb6 K1 99.16(14) . . ?
Re2 Nb6 K1 174.08(4) . . ?
Nb5 Nb6 K1 67.05(4) . . ?
Nb4 Nb6 K1 65.31(4) . . ?
O15W K1 O5W 147.5(2) . . ?
O15W K1 O26W 89.8(2) . 4_565 ?
O5W K1 O26W 69.6(2) . 4_565 ?
O15W K1 O14W 83.2(2) . . ?
O5W K1 O14W 113.1(2) . . ?
O26W K1 O14W 74.1(2) 4_565 . ?
O15W K1 O5B 112.1(2) . . ?
O5W K1 O5B 82.50(19) . . ?
O26W K1 O5B 151.5(2) 4_565 . ?
O14W K1 O5B 124.6(2) . . ?
O15W K1 O3B 83.0(2) . . ?
O5W K1 O3B 126.82(19) . . ?
O26W K1 O3B 151.2(2) 4_565 . ?
O14W K1 O3B 77.37(19) . . ?
O5B K1 O3B 54.18(16) . . ?
O15W K1 O1T 76.4(2) . 2_645 ?
O5W K1 O1T 71.25(19) . 2_645 ?
O26W K1 O1T 55.6(2) 4_565 2_645 ?
O14W K1 O1T 125.0(2) . 2_645 ?
O5B K1 O1T 110.38(18) . 2_645 ?
O3B K1 O1T 146.55(18) . 2_645 ?
O15W K1 O2B 134.2(2) . . ?
O5W K1 O2B 78.11(18) . . ?
O26W K1 O2B 122.5(2) 4_565 . ?
O14W K1 O2B 76.90(19) . . ?
O5B K1 O2B 53.82(16) . . ?
O3B K1 O2B 52.64(15) . . ?
O1T K1 O2B 147.51(17) 2_645 . ?
O15W K1 Nb6 137.43(19) . . ?
O5W K1 Nb6 66.95(15) . . ?
O26W K1 Nb6 132.77(18) 4_565 . ?
O14W K1 Nb6 106.89(17) . . ?
O5B K1 Nb6 28.78(12) . . ?
O3B K1 Nb6 60.36(11) . . ?
O1T K1 Nb6 122.64(14) 2_645 . ?
O2B K1 Nb6 30.00(10) . . ?
O15W K1 Nb4 86.90(18) . . ?
O5W K1 Nb4 112.21(16) . . ?
O26W K1 Nb4 175.83(18) 4_565 . ?
O14W K1 Nb4 107.98(16) . . ?
O5B K1 Nb4 29.78(12) . . ?
O3B K1 Nb4 30.61(11) . . ?
O1T K1 Nb4 121.00(14) 2_645 . ?
O2B K1 Nb4 61.62(11) . . ?
Nb6 K1 Nb4 50.53(3) . . ?
O15W K1 Nb5 105.44(18) . . ?
O5W K1 Nb5 106.93(16) . . ?
O26W K1 Nb5 133.83(18) 4_565 . ?
O14W K1 Nb5 65.15(16) . . ?
O5B K1 Nb5 59.50(12) . . ?
O3B K1 Nb5 27.57(11) . . ?
O1T K1 Nb5 169.80(14) 2_645 . ?
O2B K1 Nb5 28.82(10) . . ?
Nb6 K1 Nb5 49.40(3) . . ?
Nb4 K1 Nb5 49.77(3) . . ?
O15W K1 K2 43.26(18) . . ?
O5W K1 K2 134.46(17) . . ?
O26W K1 K2 66.29(18) 4_565 . ?
O14W K1 K2 43.36(16) . . ?
O5B K1 K2 142.21(14) . . ?
O3B K1 K2 90.15(13) . . ?
O1T K1 K2 92.55(14) 2_645 . ?
O2B K1 K2 117.10(13) . . ?
Nb6 K1 K2 144.79(8) . . ?
Nb4 K1 K2 112.55(7) . . ?
Nb5 K1 K2 95.51(7) . . ?
O4CO K2 O14W 144.3(2) 4_565 . ?
O4CO K2 O15W 131.3(3) 4_565 . ?
O14W K2 O15W 82.8(2) . . ?
O4CO K2 O23W 93.3(3) 4_565 4_565 ?
O14W K2 O23W 102.0(3) . 4_565 ?
O15W K2 O23W 83.5(2) . 4_565 ?
O4CO K2 O9W 68.1(2) 4_565 . ?
O14W K2 O9W 79.9(2) . . ?
O15W K2 O9W 135.0(3) . . ?
O23W K2 O9W 140.6(3) 4_565 . ?
O4CO K2 O17W 74.8(2) 4_565 1_545 ?
O14W K2 O17W 83.4(2) . 1_545 ?
O15W K2 O17W 140.6(3) . 1_545 ?
O23W K2 O17W 63.7(2) 4_565 1_545 ?
O9W K2 O17W 77.8(2) . 1_545 ?
O4CO K2 O7W 64.2(2) 4_565 4_575 ?
O14W K2 O7W 129.4(3) . 4_575 ?
O15W K2 O7W 75.6(2) . 4_575 ?
O23W K2 O7W 119.9(3) 4_565 4_575 ?
O9W K2 O7W 84.0(3) . 4_575 ?
O17W K2 O7W 138.8(2) 1_545 4_575 ?
O4CO K2 O19W 59.8(2) 4_565 4_575 ?
O14W K2 O19W 155.7(2) . 4_575 ?
O15W K2 O19W 74.7(2) . 4_575 ?
O23W K2 O19W 66.9(2) 4_565 4_575 ?
O9W K2 O19W 122.7(2) . 4_575 ?
O17W K2 O19W 108.3(2) 1_545 4_575 ?
O7W K2 O19W 53.4(2) 4_575 4_575 ?
O4CO K2 K1 171.10(19) 4_565 . ?
O14W K2 K1 44.24(16) . . ?
O15W K2 K1 41.96(17) . . ?
O23W K2 K1 80.6(2) 4_565 . ?
O9W K2 K1 120.61(18) . . ?
O17W K2 K1 107.72(18) 1_545 . ?
O7W K2 K1 113.37(18) 4_575 . ?
O19W K2 K1 111.52(15) 4_575 . ?
O4CO K2 K5 68.44(19) 4_565 4_565 ?
O14W K2 K5 108.60(17) . 4_565 ?
O15W K2 K5 117.32(18) . 4_565 ?
O23W K2 K5 34.05(18) 4_565 4_565 ?
O9W K2 K5 107.50(19) . 4_565 ?
O17W K2 K5 36.30(17) 1_545 4_565 ?
O7W K2 K5 122.0(2) 4_575 4_565 ?
O19W K2 K5 74.91(16) 4_575 4_565 ?
K1 K2 K5 108.24(8) . 4_565 ?
O4CO K2 K4 48.58(18) 4_565 4_575 ?
O14W K2 K4 123.97(18) . 4_575 ?
O15W K2 K4 102.51(19) . 4_575 ?
O23W K2 K4 134.0(2) 4_565 4_575 ?
O9W K2 K4 56.94(17) . 4_575 ?
O17W K2 K4 115.75(17) 1_545 4_575 ?
O7W K2 K4 28.81(18) 4_575 4_575 ?
O19W K2 K4 70.88(14) 4_575 4_575 ?
K1 K2 K4 133.18(8) . 4_575 ?
K5 K2 K4 116.85(6) 4_565 4_575 ?
O2W K3 O24W 137.8(3) . . ?
O2W K3 O18W 128.2(3) . . ?
O24W K3 O18W 92.0(3) . . ?
O2W K3 O24W 94.5(3) . 3_575 ?
O24W K3 O24W 68.8(4) . 3_575 ?
O18W K3 O24W 91.9(3) . 3_575 ?
O2W K3 O8W 77.1(3) . 2 ?
O24W K3 O8W 120.9(3) . 2 ?
O18W K3 O8W 89.6(3) . 2 ?
O24W K3 O8W 170.2(3) 3_575 2 ?
O2W K3 O5CO 73.3(2) . . ?
O24W K3 O5CO 64.6(3) . . ?
O18W K3 O5CO 154.2(3) . . ?
O24W K3 O5CO 70.1(3) 3_575 . ?
O8W K3 O5CO 111.4(3) 2 . ?
O2W K3 K8 26.5(3) . . ?
O24W K3 K8 114.6(4) . . ?
O18W K3 K8 153.4(3) . . ?
O24W K3 K8 97.4(3) 3_575 . ?
O8W K3 K8 77.3(3) 2 . ?
O5CO K3 K8 51.1(3) . . ?
O2W K3 O2CO 70.2(2) . 1_565 ?
O24W K3 O2CO 151.6(3) . 1_565 ?
O18W K3 O2CO 59.7(2) . 1_565 ?
O24W K3 O2CO 111.2(3) 3_575 1_565 ?
O8W K3 O2CO 61.5(3) 2 1_565 ?
O5CO K3 O2CO 143.5(2) . 1_565 ?
K8 K3 O2CO 93.8(3) . 1_565 ?
O2W K3 K3 119.0(2) . 3_575 ?
O24W K3 K3 35.5(2) . 3_575 ?
O18W K3 K3 92.3(2) . 3_575 ?
O24W K3 K3 33.2(2) 3_575 3_575 ?
O8W K3 K3 156.4(3) 2 3_575 ?
O5CO K3 K3 62.35(17) . 3_575 ?
K8 K3 K3 108.9(3) . 3_575 ?
O2CO K3 K3 137.9(2) 1_565 3_575 ?
K7 K4 O7W 97.2(6) . . ?
K7 K4 O1W 107.8(6) . . ?
O7W K4 O1W 107.4(3) . . ?
K7 K4 O12W 28.1(6) . . ?
O7W K4 O12W 113.2(3) . . ?
O1W K4 O12W 80.8(2) . . ?
K7 K4 O4W 90.1(6) . . ?
O7W K4 O4W 169.5(3) . . ?
O1W K4 O4W 77.2(2) . . ?
O12W K4 O4W 76.6(2) . . ?
K7 K4 O5T 160.7(6) . 1_565 ?
O7W K4 O5T 95.2(2) . 1_565 ?
O1W K4 O5T 82.36(19) . 1_565 ?
O12W K4 O5T 150.3(2) . 1_565 ?
O4W K4 O5T 75.88(19) . 1_565 ?
K7 K4 O2T 63.8(6) . . ?
O7W K4 O2T 101.0(3) . . ?
O1W K4 O2T 151.3(2) . . ?
O12W K4 O2T 84.49(19) . . ?
O4W K4 O2T 75.53(18) . . ?
O5T K4 O2T 99.31(19) 1_565 . ?
K7 K4 K6 73.7(6) . . ?
O7W K4 K6 147.6(2) . . ?
O1W K4 K6 50.05(16) . . ?
O12W K4 K6 47.98(16) . . ?
O4W K4 K6 42.16(15) . . ?
O5T K4 K6 102.86(14) 1_565 . ?
O2T K4 K6 102.40(13) . . ?
K7 K4 K2 107.1(6) . 4_576 ?
O7W K4 K2 31.9(2) . 4_576 ?
O1W K4 K2 75.51(17) . 4_576 ?
O12W K4 K2 107.92(16) . 4_576 ?
O4W K4 K2 151.09(14) . 4_576 ?
O5T K4 K2 91.17(14) 1_565 4_576 ?
O2T K4 K2 132.75(14) . 4_576 ?
K6 K4 K2 119.99(7) . 4_576 ?
O23W K5 O29W 74.4(4) . 3_666 ?
O23W K5 O6W 142.4(3) . . ?
O29W K5 O6W 140.1(3) 3_666 . ?
O23W K5 O5W 82.8(2) . 3_666 ?
O29W K5 O5W 75.4(3) 3_666 3_666 ?
O6W K5 O5W 115.2(2) . 3_666 ?
O23W K5 O17W 65.8(3) . 4_576 ?
O29W K5 O17W 102.7(3) 3_666 4_576 ?
O6W K5 O17W 87.5(3) . 4_576 ?
O5W K5 O17W 147.5(3) 3_666 4_576 ?
O23W K5 O1T 80.4(2) . 4_576 ?
O29W K5 O1T 141.8(3) 3_666 4_576 ?
O6W K5 O1T 74.5(2) . 4_576 ?
O5W K5 O1T 73.4(2) 3_666 4_576 ?
O17W K5 O1T 92.3(2) 4_576 4_576 ?
O23W K5 O6CO 130.0(3) . . ?
O29W K5 O6CO 77.0(3) 3_666 . ?
O6W K5 O6CO 66.3(2) . . ?
O5W K5 O6CO 127.5(2) 3_666 . ?
O17W K5 O6CO 81.9(2) 4_576 . ?
O1T K5 O6CO 140.5(2) 4_576 . ?
O23W K5 O28W 137.8(3) . 3_676 ?
O29W K5 O28W 69.5(4) 3_666 3_676 ?
O6W K5 O28W 79.3(3) . 3_676 ?
O5W K5 O28W 67.7(2) 3_666 3_676 ?
O17W K5 O28W 143.0(3) 4_576 3_676 ?
O1T K5 O28W 116.6(3) 4_576 3_676 ?
O6CO K5 O28W 61.1(2) . 3_676 ?
O23W K5 Nb4 81.4(2) . 4_576 ?
O29W K5 Nb4 154.6(3) 3_666 4_576 ?
O6W K5 Nb4 65.29(16) . 4_576 ?
O5W K5 Nb4 94.37(15) 3_666 4_576 ?
O17W K5 Nb4 73.49(16) 4_576 4_576 ?
O1T K5 Nb4 21.02(13) 4_576 4_576 ?
O6CO K5 Nb4 125.94(17) . 4_576 ?
O28W K5 Nb4 128.6(2) 3_676 4_576 ?
O23W K5 K1 58.4(2) . 3_666 ?
O29W K5 K1 95.7(2) 3_666 3_666 ?
O6W K5 K1 115.96(17) . 3_666 ?
O5W K5 K1 37.26(15) 3_666 3_666 ?
O17W K5 K1 112.94(19) 4_576 3_666 ?
O1T K5 K1 46.30(13) 4_576 3_666 ?
O6CO K5 K1 164.73(17) . 3_666 ?
O28W K5 K1 103.93(17) 3_676 3_666 ?
Nb4 K5 K1 64.56(5) 4_576 3_666 ?
O23W K5 K2 35.25(19) . 4_566 ?
O29W K5 K2 73.0(3) 3_666 4_566 ?
O6W K5 K2 125.03(18) . 4_566 ?
O5W K5 K2 115.70(16) 3_666 4_566 ?
O17W K5 K2 37.55(19) 4_576 4_566 ?
O1T K5 K2 101.62(14) 4_576 4_566 ?
O6CO K5 K2 97.19(16) . 4_566 ?
O28W K5 K2 139.9(2) 3_676 4_566 ?
Nb4 K5 K2 91.57(6) 4_576 4_566 ?
K1 K5 K2 93.29(6) 3_666 4_566 ?
O4W K6 O21W 88.5(2) . . ?
O4W K6 O1CO 155.4(2) . 2 ?
O21W K6 O1CO 72.8(2) . 2 ?
O4W K6 O27W 93.7(3) . . ?
O21W K6 O27W 76.8(3) . . ?
O1CO K6 O27W 67.1(2) 2 . ?
O4W K6 O22W 129.5(2) . . ?
O21W K6 O22W 98.8(3) . . ?
O1CO K6 O22W 70.4(2) 2 . ?
O27W K6 O22W 136.6(3) . . ?
O4W K6 O12W 75.3(2) . . ?
O21W K6 O12W 108.0(2) . . ?
O1CO K6 O12W 124.9(2) 2 . ?
O27W K6 O12W 167.7(2) . . ?
O22W K6 O12W 54.8(2) . . ?
O4W K6 O1W 74.0(2) . . ?
O21W K6 O1W 161.8(2) . . ?
O1CO K6 O1W 122.5(2) 2 . ?
O27W K6 O1W 99.2(2) . . ?
O22W K6 O1W 96.1(2) . . ?
O12W K6 O1W 72.66(19) . . ?
O4W K6 O11W 126.5(2) . . ?
O21W K6 O11W 144.0(2) . . ?
O1CO K6 O11W 71.2(2) 2 . ?
O27W K6 O11W 90.8(3) . . ?
O22W K6 O11W 67.3(3) . . ?
O12W K6 O11W 91.2(2) . . ?
O1W K6 O11W 52.7(2) . . ?
O4W K6 K7 55.2(3) . . ?
O21W K6 K7 113.7(3) . . ?
O1CO K6 K7 147.1(3) 2 . ?
O27W K6 K7 145.0(3) . . ?
O22W K6 K7 76.7(3) . . ?
O12W K6 K7 22.7(3) . . ?
O1W K6 K7 59.9(3) . . ?
O11W K6 K7 95.9(3) . . ?
O4W K6 K8 72.5(3) . . ?
O21W K6 K8 20.7(3) . . ?
O1CO K6 K8 85.3(3) 2 . ?
O27W K6 K8 65.9(3) . . ?
O22W K6 K8 119.1(3) . . ?
O12W K6 K8 114.8(3) . . ?
O1W K6 K8 141.9(3) . . ?
O11W K6 K8 152.3(3) . . ?
K7 K6 K8 111.9(3) . . ?
O4W K6 K4 44.75(16) . . ?
O21W K6 K4 124.51(18) . . ?
O1CO K6 K4 159.56(18) 2 . ?
O27W K6 K4 124.0(2) . . ?
O22W K6 K4 94.37(18) . . ?
O12W K6 K4 43.85(14) . . ?
O1W K6 K4 43.45(13) . . ?
O11W K6 K4 90.55(18) . . ?
K7 K6 K4 22.2(2) . . ?
K8 K6 K4 114.6(2) . . ?
K4 K7 O12W 125.4(10) . . ?
K4 K7 O2T 84.2(7) . . ?
O12W K7 O2T 128.5(8) . . ?
K4 K7 O6CO 118.3(8) . . ?
O12W K7 O6CO 109.7(8) . . ?
O2T K7 O6CO 81.8(5) . . ?
K4 K7 C4 138.5(9) . . ?
O12W K7 C4 95.2(7) . . ?
O2T K7 C4 75.0(5) . . ?
O6CO K7 C4 24.4(3) . . ?
K4 K7 O8B 134.6(8) . . ?
O12W K7 O8B 66.5(6) . . ?
O2T K7 O8B 63.6(4) . . ?
O6CO K7 O8B 89.2(5) . . ?
C4 K7 O8B 65.0(4) . . ?
K4 K7 O10W 114.6(8) . . ?
O12W K7 O10W 65.9(6) . . ?
O2T K7 O10W 144.8(6) . . ?
O6CO K7 O10W 63.2(4) . . ?
C4 K7 O10W 71.4(4) . . ?
O8B K7 O10W 109.9(5) . . ?
K4 K7 O4W 61.6(5) . . ?
O12W K7 O4W 85.4(6) . . ?
O2T K7 O4W 73.0(4) . . ?
O6CO K7 O4W 154.7(6) . . ?
C4 K7 O4W 139.1(6) . . ?
O8B K7 O4W 78.2(4) . . ?
O10W K7 O4W 141.8(6) . . ?
K4 K7 O7W 55.6(5) . . ?
O12W K7 O7W 137.2(8) . . ?
O2T K7 O7W 93.9(5) . . ?
O6CO K7 O7W 65.9(4) . . ?
C4 K7 O7W 90.0(5) . . ?
O8B K7 O7W 149.2(6) . . ?
O10W K7 O7W 75.9(4) . . ?
O4W K7 O7W 116.8(5) . . ?
K4 K7 Nb3 105.6(7) . . ?
O12W K7 Nb3 100.9(7) . . ?
O2T K7 Nb3 27.8(2) . . ?
O6CO K7 Nb3 87.2(4) . . ?
C4 K7 Nb3 70.2(4) . . ?
O8B K7 Nb3 36.0(2) . . ?
O10W K7 Nb3 137.8(5) . . ?
O4W K7 Nb3 69.6(3) . . ?
O7W K7 Nb3 120.6(5) . . ?
K4 K7 Re2 154.1(8) . . ?
O12W K7 Re2 77.0(6) . . ?
O2T K7 Re2 70.5(4) . . ?
O6CO K7 Re2 54.0(3) . . ?
C4 K7 Re2 29.6(3) . . ?
O8B K7 Re2 36.0(2) . . ?
O10W K7 Re2 85.1(4) . . ?
O4W K7 Re2 113.6(4) . . ?
O7W K7 Re2 119.1(5) . . ?
Nb3 K7 Re2 52.7(2) . . ?
K4 K7 K6 84.1(6) . . ?
O12W K7 K6 45.7(5) . . ?
O2T K7 K6 112.2(5) . . ?
O6CO K7 K6 155.4(6) . . ?
C4 K7 K6 136.9(5) . . ?
O8B K7 K6 80.2(3) . . ?
O10W K7 K6 99.6(4) . . ?
O4W K7 K6 43.5(2) . . ?
O7W K7 K6 129.7(5) . . ?
Nb3 K7 K6 96.6(4) . . ?
Re2 K7 K6 110.1(4) . . ?
O2W K8 O21W 128.2(11) . . ?
O2W K8 O6T 88.6(8) . . ?
O21W K8 O6T 126.1(8) . . ?
O2W K8 O5CO 108.2(8) . . ?
O21W K8 O5CO 110.4(7) . . ?
O6T K8 O5CO 86.9(5) . . ?
O2W K8 C2 129.6(9) . . ?
O21W K8 C2 97.4(7) . . ?
O6T K8 C2 78.0(5) . . ?
O5CO K8 C2 24.2(3) . . ?
O2W K8 O10B 149.1(9) . . ?
O21W K8 O10B 65.5(5) . . ?
O6T K8 O10B 65.0(4) . . ?
O5CO K8 O10B 87.2(4) . . ?
C2 K8 O10B 63.1(4) . . ?
O2W K8 K3 58.0(6) . . ?
O21W K8 K3 118.4(7) . . ?
O6T K8 K3 114.4(5) . . ?
O5CO K8 K3 59.8(3) . . ?
C2 K8 K3 83.8(4) . . ?
O10B K8 K3 146.6(5) . . ?
O2W K8 Nb1 114.3(8) . . ?
O21W K8 Nb1 98.3(6) . . ?
O6T K8 Nb1 28.7(2) . . ?
O5CO K8 Nb1 90.9(4) . . ?
C2 K8 Nb1 72.2(4) . . ?
O10B K8 Nb1 36.8(2) . . ?
K3 K8 Nb1 138.5(5) . . ?
O2W K8 Re1 151.4(9) . . ?
O21W K8 Re1 80.3(6) . . ?
O6T K8 Re1 71.0(4) . . ?
O5CO K8 Re1 52.6(3) . . ?
C2 K8 Re1 28.3(2) . . ?
O10B K8 Re1 34.83(19) . . ?
K3 K8 Re1 111.8(4) . . ?
Nb1 K8 Re1 53.2(2) . . ?
O2W K8 K6 99.4(7) . . ?
O21W K8 K6 34.8(4) . . ?
O6T K8 K6 115.2(5) . . ?
O5CO K8 K6 145.1(5) . . ?
C2 K8 K6 130.4(5) . . ?
O10B K8 K6 79.3(3) . . ?
K3 K8 K6 124.1(4) . . ?
Nb1 K8 K6 97.0(3) . . ?
Re1 K8 K6 107.2(4) . . ?
Nb1 O1C Nb6 176.5(3) . . ?
Nb1 O1C Nb5 93.03(19) . . ?
Nb6 O1C Nb5 87.24(17) . . ?
Nb1 O1C Nb3 87.20(18) . . ?
Nb6 O1C Nb3 92.28(19) . . ?
Nb5 O1C Nb3 175.9(3) . . ?
Nb1 O1C Nb4 88.15(19) . . ?
Nb6 O1C Nb4 88.33(18) . . ?
Nb5 O1C Nb4 87.93(18) . . ?
Nb3 O1C Nb4 88.02(18) . . ?
Nb1 O1C Nb2 92.12(18) . . ?
Nb6 O1C Nb2 91.40(19) . . ?
Nb5 O1C Nb2 92.18(18) . . ?
Nb3 O1C Nb2 91.87(19) . . ?
Nb4 O1C Nb2 179.7(3) . . ?
Nb4 O1T K5 121.9(3) . 4_575 ?
Nb4 O1T K1 133.9(3) . 2_655 ?
K5 O1T K1 91.26(18) 4_575 2_655 ?
Nb3 O2T K7 109.0(4) . . ?
Nb3 O2T K4 131.5(3) . . ?
K7 O2T K4 32.0(4) . . ?
Nb6 O5T K4 132.3(3) . 1_545 ?
Nb1 O6T K8 110.1(4) . . ?
Nb1 O1B Nb4 116.2(3) . . ?
Nb6 O2B Nb5 115.1(3) . . ?
Nb6 O2B K1 95.4(2) . . ?
Nb5 O2B K1 99.5(2) . . ?
Nb5 O3B Nb4 116.2(3) . . ?
Nb5 O3B K1 104.0(2) . . ?
Nb4 O3B K1 98.4(2) . . ?
Nb3 O4B Nb4 116.3(3) . . ?
Nb6 O5B Nb4 116.2(3) . . ?
Nb6 O5B K1 103.7(2) . . ?
Nb4 O5B K1 103.2(2) . . ?
Nb3 O6B Nb1 115.7(3) . . ?
Nb5 O7B Nb1 114.7(3) . . ?
Nb5 O7B Re1 100.3(2) . . ?
Nb1 O7B Re1 101.5(2) . . ?
Nb2 O8B Nb3 114.1(3) . . ?
Nb2 O8B Re2 98.2(2) . . ?
Nb3 O8B Re2 97.9(2) . . ?
Nb2 O8B K7 157.0(4) . . ?
Nb3 O8B K7 85.9(3) . . ?
Re2 O8B K7 89.5(3) . . ?
Nb2 O9B Nb6 113.4(3) . . ?
Nb2 O9B Re2 98.0(2) . . ?
Nb6 O9B Re2 97.6(2) . . ?
Nb2 O10B Nb1 114.3(3) . . ?
Nb2 O10B Re1 97.7(2) . . ?
Nb1 O10B Re1 99.9(2) . . ?
Nb2 O10B K8 158.9(4) . . ?
Nb1 O10B K8 82.1(3) . . ?
Re1 O10B K8 92.1(3) . . ?
Nb2 O11B Nb5 115.0(3) . . ?
Nb2 O11B Re1 97.7(2) . . ?
Nb5 O11B Re1 98.8(2) . . ?
Nb3 O12B Nb6 115.0(3) . . ?
Nb3 O12B Re2 100.0(2) . . ?
Nb6 O12B Re2 99.6(2) . . ?
C6 O1CO K6 143.8(7) . 2_545 ?
C1 O2CO K3 152.6(7) . 1_545 ?
C5 O4CO K2 141.6(7) . 4_566 ?
C2 O5CO K8 83.8(7) . . ?
C2 O5CO K3 151.8(7) . . ?
K8 O5CO K3 69.1(4) . . ?
C4 O6CO K7 79.6(7) . . ?
C4 O6CO K5 121.0(7) . . ?
K7 O6CO K5 157.3(4) . . ?
K4 O1W K6 86.5(2) . . ?
K8 O2W K3 95.5(7) . . ?
K6 O4W K4 93.1(2) . . ?
K6 O4W K7 81.3(3) . . ?
K4 O4W K7 28.3(3) . . ?
K1 O5W K5 104.0(2) . 3_666 ?
K4 O7W K2 119.3(3) . 4_576 ?
K4 O7W K7 27.2(3) . . ?
K2 O7W K7 125.3(4) 4_576 . ?
K7 O12W K4 26.5(6) . . ?
K7 O12W K6 111.5(6) . . ?
K4 O12W K6 88.2(2) . . ?
K2 O14W K1 92.4(2) . . ?
K1 O15W K2 94.8(3) . . ?
K5 O17W K2 106.1(3) 4_575 1_565 ?
K8 O21W K6 124.5(7) . . ?
K5 O23W K2 110.7(3) . 4_566 ?
K3 O24W K3 111.2(4) . 3_575 ?
O2CO C1 Re1 178.1(8) . . ?
O5CO C2 Re1 177.8(9) . . ?
O5CO C2 K8 72.0(7) . . ?
Re1 C2 K8 106.8(5) . . ?
O3CO C3 Re2 178.0(9) . . ?
O6CO C4 Re2 178.3(9) . . ?
O6CO C4 K7 75.9(7) . . ?
Re2 C4 K7 105.8(5) . . ?
O4CO C5 Re2 177.3(9) . . ?
O1CO C6 Re1 177.8(8) . . ?

loop_
_geom_bond_atom_site_label_1
_geom_bond_atom_site_label_2
_geom_bond_distance
_geom_bond_site_symmetry_2
_geom_bond_publ_flag
Re1 C2 1.891(9) . ?
Re1 C1 1.897(9) . ?
Re1 C6 1.909(8) . ?
Re1 O7B 2.159(6) . ?
Re1 O11B 2.170(5) . ?
Re1 O10B 2.179(5) . ?
Re1 Nb2 3.1556(8) . ?
Re1 Nb5 3.2356(8) . ?
Re1 Nb1 3.2656(8) . ?
Re1 K8 3.813(15) . ?
Re2 C5 1.894(9) . ?
Re2 C4 1.906(9) . ?
Re2 C3 1.928(9) . ?
Re2 O12B 2.175(6) . ?
Re2 O8B 2.185(6) . ?
Re2 O9B 2.202(6) . ?
Re2 Nb2 3.1846(8) . ?
Re2 Nb3 3.2297(8) . ?
Re2 Nb6 3.2331(8) . ?
Re2 K7 3.716(15) . ?
Nb1 O6T 1.764(6) . ?
Nb1 O1B 1.914(6) . ?
Nb1 O6B 1.944(6) . ?
Nb1 O7B 2.058(6) . ?
Nb1 O10B 2.087(5) . ?
Nb1 O1C 2.369(5) . ?
Nb1 Nb3 3.2911(10) . ?
Nb1 Nb4 3.3242(10) . ?
Nb1 K8 3.450(15) . ?
Nb2 O4T 1.772(6) . ?
Nb2 O10B 2.010(6) . ?
Nb2 O9B 2.014(6) . ?
Nb2 O11B 2.020(6) . ?
Nb2 O8B 2.025(6) . ?
Nb2 O1C 2.412(6) . ?
Nb3 O2T 1.756(6) . ?
Nb3 O4B 1.926(6) . ?
Nb3 O6B 1.944(5) . ?
Nb3 O12B 2.038(5) . ?
Nb3 O8B 2.097(6) . ?
Nb3 O1C 2.403(5) . ?
Nb3 Nb4 3.3433(10) . ?
Nb3 K7 3.557(15) . ?
Nb4 O1T 1.748(6) . ?
Nb4 O1B 2.002(6) . ?
Nb4 O5B 2.005(6) . ?
Nb4 O4B 2.010(6) . ?
Nb4 O3B 2.023(6) . ?
Nb4 O1C 2.409(6) . ?
Nb4 Nb5 3.3398(10) . ?
Nb4 Nb6 3.3400(10) . ?
Nb4 K1 3.931(2) . ?
Nb4 K5 4.138(2) 4_575 ?
Nb5 O3T 1.773(6) . ?
Nb5 O3B 1.910(6) . ?
Nb5 O2B 1.957(6) . ?
Nb5 O7B 2.054(6) . ?
Nb5 O11B 2.091(6) . ?
Nb5 O1C 2.402(5) . ?
Nb5 Nb6 3.3017(10) . ?
Nb5 K1 4.004(3) . ?
Nb6 O5T 1.774(6) . ?
Nb6 O5B 1.930(6) . ?
Nb6 O2B 1.955(6) . ?
Nb6 O12B 2.055(6) . ?
Nb6 O9B 2.094(6) . ?
Nb6 O1C 2.385(5) . ?
Nb6 K1 3.894(2) . ?
K1 O15W 2.718(8) . ?
K1 O5W 2.718(7) . ?
K1 O26W 2.786(8) 4_565 ?
K1 O14W 2.829(8) . ?
K1 O5B 2.955(6) . ?
K1 O3B 3.088(6) . ?
K1 O1T 3.149(7) 2_645 ?
K1 O2B 3.187(6) . ?
K1 K2 4.051(3) . ?
K2 O4CO 2.747(7) 4_565 ?
K2 O14W 2.784(8) . ?
K2 O15W 2.786(8) . ?
K2 O23W 2.816(10) 4_565 ?
K2 O9W 2.889(9) . ?
K2 O17W 2.896(10) 1_545 ?
K2 O7W 3.011(11) 4_575 ?
K2 O19W 3.326(9) 4_575 ?
K2 K5 4.564(4) 4_565 ?
K2 K4 4.969(4) 4_575 ?
K3 O2W 2.748(9) . ?
K3 O24W 2.756(13) . ?
K3 O18W 2.769(8) . ?
K3 O24W 2.922(13) 3_575 ?
K3 O8W 2.945(14) 2 ?
K3 O5CO 2.985(8) . ?
K3 K8 3.227(15) . ?
K3 O2CO 3.284(8) 1_565 ?
K3 K3 4.687(9) 3_575 ?
K4 K7 1.521(15) . ?
K4 O7W 2.745(9) . ?
K4 O1W 2.762(7) . ?
K4 O12W 2.779(7) . ?
K4 O4W 2.826(8) . ?
K4 O5T 2.848(7) 1_565 ?
K4 O2T 2.854(6) . ?
K4 K6 4.009(3) . ?
K4 K2 4.969(4) 4_576 ?
K5 O23W 2.732(10) . ?
K5 O29W 2.750(11) 3_666 ?
K5 O6W 2.773(9) . ?
K5 O5W 2.806(7) 3_666 ?
K5 O17W 2.813(9) 4_576 ?
K5 O1T 2.940(7) 4_576 ?
K5 O6CO 3.020(8) . ?
K5 O28W 3.041(10) 3_676 ?
K5 Nb4 4.138(2) 4_576 ?
K5 K1 4.355(3) 3_666 ?
K5 K2 4.564(4) 4_566 ?
K6 O4W 2.695(7) . ?
K6 O21W 2.748(9) . ?
K6 O1CO 2.766(7) 2 ?
K6 O27W 2.773(9) . ?
K6 O22W 2.908(10) . ?
K6 O12W 2.980(8) . ?
K6 O1W 3.079(8) . ?
K6 O11W 3.135(13) . ?
K6 K7 3.869(15) . ?
K6 K8 3.970(15) . ?
K7 O12W 1.606(17) . ?
K7 O2T 2.573(17) . ?
K7 O6CO 2.675(17) . ?
K7 C4 2.713(18) . ?
K7 O8B 3.025(16) . ?
K7 O10W 3.136(18) . ?
K7 O4W 3.213(17) . ?
K7 O7W 3.301(18) . ?
K8 O2W 1.448(16) . ?
K8 O21W 1.705(18) . ?
K8 O6T 2.420(16) . ?
K8 O5CO 2.688(17) . ?
K8 C2 2.810(17) . ?
K8 O10B 3.049(16) . ?
O1T K5 2.940(7) 4_575 ?
O1T K1 3.149(7) 2_655 ?
O5T K4 2.848(6) 1_545 ?
O1CO C6 1.152(11) . ?
O1CO K6 2.766(7) 2_545 ?
O2CO C1 1.167(11) . ?
O2CO K3 3.284(8) 1_545 ?
O3CO C3 1.116(12) . ?
O4CO C5 1.161(12) . ?
O4CO K2 2.747(7) 4_566 ?
O5CO C2 1.159(12) . ?
O6CO C4 1.141(12) . ?
O5W K5 2.806(7) 3_666 ?
O7W K2 3.011(11) 4_576 ?
O8W K3 2.945(14) 2_545 ?
O17W K5 2.813(9) 4_575 ?
O17W K2 2.896(10) 1_565 ?
O19W K2 3.326(9) 4_576 ?
O23W K2 2.816(10) 4_566 ?
O24W K3 2.922(13) 3_575 ?
O26W K1 2.786(8) 4_566 ?
O28W K5 3.041(10) 3_676 ?
O29W K5 2.750(11) 3_666 ?
